data_7037921
loop_
_publ_author_name
'Tsao, Jung-Yu'
'Tsai, Jia-Dong'
'Yang, Chen-I'

_publ_section_title
;
 Azide-bridged Cu(ii), Mn(ii) and Co(ii) coordination polymers constructed
 with a bifunctional ligand of 6-(1H-tetrazol-5-yl)-2,2'-bipyridine.
;
_journal_issue 8
_journal_name_full 'Dalton transactions (Cambridge, England : 2003)'
_journal_page_first 3388
_journal_page_last 3397
_journal_paper_doi 10.1039/c5dt04773k
_journal_volume 45
_journal_year 2016
_chemical_formula_moiety 'C11 H7 Cu N9'
_chemical_formula_sum 'C11 H7 Cu N9'
_chemical_formula_weight 328.81
_chemical_name_systematic
;
 ? 
;
_space_group_crystal_system monoclinic
_space_group_IT_number 14
_space_group_name_Hall '-P 2ybc'
_space_group_name_H-M_alt 'P 1 21/c 1'
_symmetry_space_group_name_Hall '-P 2ybc'
_symmetry_space_group_name_H-M 'P 1 21/c 1'
_atom_sites_solution_hydrogens geom
_audit_creation_date 2015-12-26
_audit_creation_method
;
Olex2 1.2
(compiled 2015.09.30 svn.r3233 for OlexSys, GUI svn.r5103)
;
_audit_update_record
;
2015-12-27 deposited with the CCDC.
2016-01-08 downloaded from the CCDC.
;
_cell_angle_alpha 90
_cell_angle_beta 91.2110(10)
_cell_angle_gamma 90
_cell_formula_units_Z 4
_cell_length_a 6.7773(5)
_cell_length_b 20.7006(16)
_cell_length_c 8.3965(7)
_cell_measurement_reflns_used 5202
_cell_measurement_temperature 150(2)
_cell_measurement_theta_max 30.01
_cell_measurement_theta_min 2.43
_cell_volume 1177.72(16)
_computing_cell_refinement 'SAINT v7.68A (Bruker, 2009)'
_computing_data_collection 'Bruker SMART'
_computing_data_reduction 'SAINT v7.68A (Bruker, 2009)'
_computing_molecular_graphics 'Olex2 (Dolomanov et al., 2009)'
_computing_publication_material 'Olex2 (Dolomanov et al., 2009)'
_computing_structure_refinement 'ShelXL (Sheldrick, 2015)'
_computing_structure_solution 'SHELXS-97 (Sheldrick, 1990)'
_diffrn_ambient_temperature 150.15
_diffrn_measured_fraction_theta_full 0.991
_diffrn_measured_fraction_theta_max 0.985
_diffrn_measurement_device_type 'CCD area detector'
_diffrn_measurement_method 'phi and omega scans'
_diffrn_radiation_monochromator graphite
_diffrn_radiation_type MoK\a
_diffrn_radiation_wavelength 0.71073
_diffrn_reflns_av_R_equivalents 0.0163
_diffrn_reflns_av_unetI/netI 0.0160
_diffrn_reflns_laue_measured_fraction_full 0.991
_diffrn_reflns_laue_measured_fraction_max 0.985
_diffrn_reflns_limit_h_max 8
_diffrn_reflns_limit_h_min -8
_diffrn_reflns_limit_k_max 23
_diffrn_reflns_limit_k_min -25
_diffrn_reflns_limit_l_max 9
_diffrn_reflns_limit_l_min -7
_diffrn_reflns_number 7088
_diffrn_reflns_point_group_measured_fraction_full 0.991
_diffrn_reflns_point_group_measured_fraction_max 0.985
_diffrn_reflns_theta_full 25.242
_diffrn_reflns_theta_max 25.497
_diffrn_reflns_theta_min 1.968
_exptl_absorpt_coefficient_mu 1.864
_exptl_absorpt_correction_T_max 0.7460
_exptl_absorpt_correction_T_min 0.6651
_exptl_absorpt_correction_type multi-scan
_exptl_absorpt_process_details
;
SADABS-2008/1 (Bruker,2008) was used for absorption correction.
wR2(int) was 0.1535 before and 0.0312 after correction.
The Ratio of minimum to maximum transmission is 0.8916.
The \l/2 correction factor is 0.0015.
;
_exptl_crystal_colour green
_exptl_crystal_colour_primary green
_exptl_crystal_density_diffrn 1.854
_exptl_crystal_density_method 'not measured'
_exptl_crystal_description plate
_exptl_crystal_F_000 660
_exptl_crystal_size_max 0.19
_exptl_crystal_size_mid 0.14
_exptl_crystal_size_min 0.05
_refine_diff_density_max 0.750
_refine_diff_density_min -0.859
_refine_diff_density_rms 0.138
_refine_ls_extinction_method none
_refine_ls_goodness_of_fit_ref 1.109
_refine_ls_hydrogen_treatment constr
_refine_ls_matrix_type full
_refine_ls_number_parameters 190
_refine_ls_number_reflns 2155
_refine_ls_number_restraints 24
_refine_ls_restrained_S_all 1.176
_refine_ls_R_factor_all 0.0427
_refine_ls_R_factor_gt 0.0406
_refine_ls_shift/su_max 0.001
_refine_ls_shift/su_mean 0.000
_refine_ls_structure_factor_coef Fsqd
_refine_ls_weighting_details 'w=1/[\s^2^(Fo^2^)+(0.0779P)^2^+1.5496P] where P=(Fo^2^+2Fc^2^)/3'
_refine_ls_weighting_scheme calc
_refine_ls_wR_factor_gt 0.1190
_refine_ls_wR_factor_ref 0.1213
_reflns_Friedel_coverage 0.000
_reflns_number_gt 1997
_reflns_number_total 2155
_reflns_threshold_expression 'I > 2\s(I)'
_cod_data_source_file c5dt04773k2.cif
_cod_data_source_block tjd209_2_chunk_0m
_cod_depositor_comments 'Adding full bibliography for 7037921--7037923.cif.'
_cod_database_code 7037921
_shelx_space_group_comment
;
The symmetry employed for this shelxl refinement is uniquely defined
by the following loop, which should always be used as a source of
symmetry information in preference to the above space-group names.
They are only intended as comments.
;
_olex2_refinement_description
;
1. Fixed Uiso
 At 1.2 times of:
  All C(H) groups
2. Uiso/Uaniso restraints and constraints
Uanis(N2) \\sim Ueq, Uanis(N6) \\sim Ueq, Uanis(N8) \\sim Ueq, Uanis(C1) \\sim
Ueq: with sigma of 0.001 and sigma for terminal atoms of 0.002
3.a Aromatic/amide H refined with riding coordinates:
 C9(H9), C4(H4), C3(H3), C7(H7), C2(H2), C8(H8), C1(H1)
;
_shelx_shelxl_version_number 2014/7
_olex2_submission_special_instructions 'No special instructions were received'

loop_
_space_group_symop_operation_xyz
'x, y, z'
'-x, y+1/2, -z+1/2'
'-x, -y, -z'
'x, -y-1/2, z-1/2'

loop_
_atom_site_label
_atom_site_type_symbol
_atom_site_fract_x
_atom_site_fract_y
_atom_site_fract_z
_atom_site_U_iso_or_equiv
_atom_site_adp_type
_atom_site_occupancy
_atom_site_site_symmetry_order
_atom_site_calc_flag
_atom_site_refinement_flags_posn
_atom_site_refinement_flags_adp
N3 N 0.8409(3) 0.20973(12) 0.6495(3) 0.0182(6) Uani 1 1 d . .
N7 N 1.1393(4) 0.22026(11) 0.9157(4) 0.0198(6) Uani 1 1 d . .
N2 N 0.8349(3) 0.33345(12) 0.6538(3) 0.0162(5) Uani 1 1 d . U
N1 N 1.1049(3) 0.36001(11) 0.8086(3) 0.0172(5) Uani 1 1 d . .
N6 N 0.5947(4) 0.19409(12) 0.5400(3) 0.0210(6) Uani 1 1 d . U
N5 N 0.6683(4) 0.13664(12) 0.5730(3) 0.0226(6) Uani 1 1 d . .
N4 N 0.8145(4) 0.14586(12) 0.6396(3) 0.0210(6) Uani 1 1 d . .
C11 C 0.7035(4) 0.23783(14) 0.5882(4) 0.0174(6) Uani 1 1 d . .
C10 C 0.6966(4) 0.30849(14) 0.5866(4) 0.0181(6) Uani 1 1 d . .
C9 C 0.5723(4) 0.34778(15) 0.5296(4) 0.0228(7) Uani 1 1 d . .
H9 H 0.4617 0.3317 0.4754 0.027 Uiso 1 1 calc R .
N8 N 1.1652(4) 0.16422(12) 0.8790(3) 0.0193(5) Uani 1 1 d . U
C6 C 0.8583(4) 0.39696(13) 0.6722(4) 0.0163(6) Uani 1 1 d . .
C5 C 1.0177(4) 0.41288(15) 0.7571(3) 0.0162(6) Uani 1 1 d . .
C4 C 1.0757(4) 0.47490(13) 0.7842(4) 0.0213(7) Uani 1 1 d . .
H4 H 1.0041 0.5097 0.7435 0.026 Uiso 1 1 calc R .
N9 N 1.1956(4) 0.11087(13) 0.8551(4) 0.0277(6) Uani 1 1 d . .
C3 C 1.2269(5) 0.48280(15) 0.8648(4) 0.0250(7) Uani 1 1 d . .
H3 H 1.2758 0.5237 0.8887 0.030 Uiso 1 1 calc R .
C7 C 0.7378(4) 0.43988(15) 0.6156(4) 0.0224(7) Uani 1 1 d . .
H7 H 0.7554 0.4842 0.6265 0.027 Uiso 1 1 calc R .
C2 C 1.3169(5) 0.42909(15) 0.9162(4) 0.0250(7) Uani 1 1 d . .
H2 H 1.4321 0.4337 0.9773 0.030 Uiso 1 1 calc R .
C8 C 0.5943(4) 0.41406(15) 0.5443(4) 0.0249(7) Uani 1 1 d . .
H8 H 0.4977 0.4406 0.4991 0.030 Uiso 1 1 calc R .
C1 C 1.2519(4) 0.36817(14) 0.8854(4) 0.0191(6) Uani 1 1 d . U
H1 H 1.3226 0.3329 0.9244 0.023 Uiso 1 1 calc R .
Cu1 Cu 1.00639(4) 0.27400(2) 0.73890(4) 0.01667(19) Uani 1 1 d . .

loop_
_atom_site_aniso_label
_atom_site_aniso_U_11
_atom_site_aniso_U_22
_atom_site_aniso_U_33
_atom_site_aniso_U_23
_atom_site_aniso_U_13
_atom_site_aniso_U_12
N3 0.0048(11) 0.0119(12) 0.0380(15) 0.0009(11) 0.0006(10) -0.0003(9)
N7 0.0062(12) 0.0131(12) 0.0397(17) 0.0021(10) -0.0044(11) -0.0017(9)
N2 0.0105(8) 0.0149(9) 0.0233(9) 0.0003(7) 0.0009(7) 0.0003(7)
N1 0.0041(11) 0.0126(12) 0.0348(14) -0.0014(10) 0.0008(9) 0.0003(9)
N6 0.0150(9) 0.0198(9) 0.0282(9) -0.0003(7) -0.0007(7) -0.0016(7)
N5 0.0063(12) 0.0148(12) 0.0467(17) -0.0006(11) -0.0008(11) -0.0018(9)
N4 0.0089(13) 0.0124(13) 0.0417(16) -0.0018(11) 0.0008(11) -0.0028(9)
C11 0.0040(13) 0.0147(14) 0.0336(17) -0.0001(12) 0.0000(11) 0.0002(10)
C10 0.0049(13) 0.0159(15) 0.0334(17) -0.0002(12) 0.0005(11) -0.0019(10)
C9 0.0092(14) 0.0211(15) 0.0381(18) 0.0014(13) -0.0011(12) 0.0014(11)
N8 0.0134(8) 0.0195(9) 0.0250(9) 0.0015(7) 0.0005(7) -0.0003(7)
C6 0.0053(12) 0.0128(13) 0.0310(16) 0.0027(11) 0.0030(11) 0.0008(10)
C5 0.0066(13) 0.0135(15) 0.0285(17) 0.0008(10) 0.0028(11) 0.0020(9)
C4 0.0106(16) 0.0135(15) 0.0398(19) 0.0001(12) 0.0038(13) 0.0005(10)
N9 0.0135(13) 0.0167(14) 0.0531(19) -0.0020(12) 0.0018(12) 0.0040(10)
C3 0.0140(15) 0.0146(15) 0.047(2) -0.0033(13) 0.0036(13) -0.0046(11)
C7 0.0118(14) 0.0121(14) 0.0434(19) 0.0039(13) 0.0019(12) 0.0011(11)
C2 0.0089(14) 0.0212(16) 0.045(2) -0.0037(13) 0.0002(13) -0.0033(12)
C8 0.0110(14) 0.0199(16) 0.044(2) 0.0027(13) 0.0004(13) 0.0042(11)
C1 0.0139(9) 0.0192(9) 0.0242(10) 0.0003(8) 0.0002(8) -0.0002(8)
Cu1 0.0027(3) 0.0086(3) 0.0386(3) 0.00098(12) -0.00193(17) 0.00020(10)

loop_
_atom_type_symbol
_atom_type_description
_atom_type_scat_dispersion_real
_atom_type_scat_dispersion_imag
_atom_type_scat_source
C C 0.0033 0.0016 'International Tables Vol C Tables 4.2.6.8 and 6.1.1.4'
H H 0.0000 0.0000 'International Tables Vol C Tables 4.2.6.8 and 6.1.1.4'
N N 0.0061 0.0033 'International Tables Vol C Tables 4.2.6.8 and 6.1.1.4'
O O 0.0106 0.0060 'International Tables Vol C Tables 4.2.6.8 and 6.1.1.4'
Cu Cu 0.3201 1.2651 'International Tables Vol C Tables 4.2.6.8 and 6.1.1.4'

loop_
_geom_angle_atom_site_label_1
_geom_angle_atom_site_label_2
_geom_angle_atom_site_label_3
_geom_angle
N4 N3 Cu1 143.1(2)
C11 N3 N4 110.5(3)
C11 N3 Cu1 106.1(2)
N8 N7 Cu1 113.5(2)
C10 N2 C6 124.7(3)
C10 N2 Cu1 112.2(2)
C6 N2 Cu1 123.1(2)
C5 N1 Cu1 120.3(2)
C1 N1 C5 115.3(3)
C1 N1 Cu1 124.1(2)
C11 N6 N5 111.9(3)
N4 N5 N6 105.8(2)
N5 N4 N3 108.0(3)
N3 C11 N6 103.7(3)
N3 C11 C10 120.7(3)
N3 C11 Cu1 46.38(16)
N6 C11 C10 135.5(3)
N6 C11 Cu1 149.9(2)
C10 C11 Cu1 74.42(15)
N2 C10 C11 113.7(3)
N2 C10 C9 114.2(3)
N2 C10 Cu1 41.83(15)
C11 C10 Cu1 71.83(15)
C9 C10 C11 132.1(3)
C9 C10 Cu1 156.0(2)
C10 C9 C8 122.4(3)
N9 N8 N7 175.0(3)
C5 C6 N2 113.7(3)
C7 C6 N2 124.3(3)
C7 C6 C5 122.0(3)
N1 C5 C6 109.1(3)
N1 C5 C4 127.2(3)
C6 C5 C4 123.7(3)
C3 C4 C5 117.0(3)
C4 C3 C2 115.9(3)
C8 C7 C6 111.2(3)
C3 C2 C1 124.6(3)
C7 C8 C9 123.1(3)
N1 C1 C2 120.0(3)
N3 Cu1 N7 98.87(11)
N3 Cu1 N1 160.65(11)
N3 Cu1 C11 27.52(10)
N3 Cu1 C10 61.25(10)
N7 Cu1 C11 123.18(10)
N7 Cu1 C10 149.83(10)
N2 Cu1 N3 87.21(12)
N2 Cu1 N7 156.26(11)
N2 Cu1 N1 73.65(10)
N2 Cu1 C11 59.73(10)
N2 Cu1 C10 25.98(10)
N1 Cu1 N7 97.66(10)
N1 Cu1 C11 133.18(10)
N1 Cu1 C10 99.54(10)
C11 Cu1 C10 33.75(10)

loop_
_geom_bond_atom_site_label_1
_geom_bond_atom_site_label_2
_geom_bond_distance
N3 N4 1.336(4)
N3 C11 1.204(4)
N3 Cu1 1.886(3)
N7 N8 1.214(4)
N7 Cu1 2.048(3)
N2 C10 1.201(4)
N2 C6 1.333(4)
N2 Cu1 1.828(2)
N1 C5 1.313(4)
N1 C1 1.187(4)
N1 Cu1 1.986(2)
N6 N5 1.317(4)
N6 C11 1.231(4)
N5 N4 1.144(4)
C11 C10 1.464(4)
C11 Cu1 2.503(3)
C10 C9 1.258(4)
C10 Cu1 2.538(3)
C9 C8 1.385(4)
N8 N9 1.142(4)
C6 C5 1.323(4)
C6 C7 1.290(4)
C5 C4 1.360(4)
C4 C3 1.227(5)
C3 C2 1.335(5)
C7 C8 1.251(5)
C2 C1 1.359(4)

loop_
_geom_torsion_atom_site_label_1
_geom_torsion_atom_site_label_2
_geom_torsion_atom_site_label_3
_geom_torsion_atom_site_label_4
_geom_torsion
N3 C11 C10 N2 -1.7(4)
N3 C11 C10 C9 179.1(4)
N3 C11 C10 Cu1 -2.4(3)
N2 C10 C9 C8 -0.3(5)
N2 C6 C5 N1 -3.7(4)
N2 C6 C5 C4 176.6(3)
N2 C6 C7 C8 1.5(5)
N1 C5 C4 C3 0.5(5)
N6 N5 N4 N3 -0.8(3)
N6 C11 C10 N2 177.5(4)
N6 C11 C10 C9 -1.7(6)
N6 C11 C10 Cu1 176.8(4)
N5 N6 C11 N3 0.0(4)
N5 N6 C11 C10 -179.3(3)
N5 N6 C11 Cu1 -5.4(6)
N4 N3 C11 N6 -0.5(4)
N4 N3 C11 C10 178.9(3)
N4 N3 C11 Cu1 175.7(3)
N4 N3 Cu1 N7 -19.3(4)
N4 N3 Cu1 N2 -176.2(4)
N4 N3 Cu1 N1 -167.6(3)
N4 N3 Cu1 C11 -173.3(5)
N4 N3 Cu1 C10 -175.1(4)
C11 N3 N4 N5 0.9(4)
C11 N3 Cu1 N7 154.0(2)
C11 N3 Cu1 N2 -2.9(2)
C11 N3 Cu1 N1 5.7(5)
C11 N3 Cu1 C10 -1.79(19)
C11 N6 N5 N4 0.6(4)
C11 C10 C9 C8 178.9(3)
C10 N2 C6 C5 176.9(3)
C10 N2 C6 C7 -2.3(5)
C10 N2 Cu1 N3 2.2(2)
C10 N2 Cu1 N7 -103.7(3)
C10 N2 Cu1 N1 -174.9(2)
C10 N2 Cu1 C11 0.6(2)
C10 C9 C8 C7 -0.3(6)
C6 N2 C10 C11 -177.8(3)
C6 N2 C10 C9 1.5(5)
C6 N2 C10 Cu1 -176.8(4)
C6 N2 Cu1 N3 179.0(2)
C6 N2 Cu1 N7 73.2(3)
C6 N2 Cu1 N1 2.0(2)
C6 N2 Cu1 C11 177.5(3)
C6 N2 Cu1 C10 176.9(4)
C6 C5 C4 C3 -179.9(3)
C6 C7 C8 C9 -0.3(5)
C5 N1 C1 C2 1.0(4)
C5 C6 C7 C8 -177.6(3)
C5 C4 C3 C2 0.2(5)
C4 C3 C2 C1 -0.2(5)
C3 C2 C1 N1 -0.4(5)
C7 C6 C5 N1 175.5(3)
C7 C6 C5 C4 -4.2(5)
C1 N1 C5 C6 179.2(3)
C1 N1 C5 C4 -1.1(5)
Cu1 N3 N4 N5 174.1(3)
Cu1 N3 C11 N6 -176.2(2)
Cu1 N3 C11 C10 3.2(3)
Cu1 N2 C10 C11 -1.0(3)
Cu1 N2 C10 C9 178.3(2)
Cu1 N2 C6 C5 0.4(4)
Cu1 N2 C6 C7 -178.8(2)
Cu1 N1 C5 C6 5.5(3)
Cu1 N1 C5 C4 -174.7(2)
Cu1 N1 C1 C2 174.4(2)
Cu1 C11 C10 N2 0.7(2)
Cu1 C11 C10 C9 -178.5(4)
Cu1 C10 C9 C8 2.4(8)
